data_7062480
loop_
_publ_author_name
'Meng, Min'
'Liao, Lingrong'
'Zheng, Qi'
'Xuan, Weimin'

_publ_section_title
;
 Ligand-directed structure evolution from a titanium-oxo cluster to
 coordination capsule and one-dimensional coordination polymer based on
 {Ti3O} units
;
_journal_issue 23
_journal_name_full 'New Journal of Chemistry'
_journal_page_first 11312
_journal_page_last 11317
_journal_paper_doi 10.1039/D3NJ01172K
_journal_volume 47
_journal_year 2023
_chemical_formula_moiety 'C28 H45 N2 O12 P Ti3'
_chemical_formula_sum 'C28 H45 N2 O12 P Ti3'
_chemical_formula_weight 776.33
_space_group_crystal_system triclinic
_space_group_IT_number 2
_space_group_name_Hall '-P 1'
_space_group_name_H-M_alt 'P -1'
_atom_sites_solution_hydrogens mixed
_audit_creation_date 2023-02-23
_audit_creation_method
;
Olex2 1.3
(compiled 2020.11.12 svn.r5f609507 for OlexSys, GUI svn.r6272)
;
_audit_update_record
;
2023-03-12 deposited with the CCDC.	2023-05-09 downloaded from the CCDC.
;
_cell_angle_alpha 112.778(2)
_cell_angle_beta 94.618(2)
_cell_angle_gamma 110.303(2)
_cell_formula_units_Z 2
_cell_length_a 12.0582(6)
_cell_length_b 12.1208(7)
_cell_length_c 14.3450(9)
_cell_measurement_reflns_used 9977
_cell_measurement_temperature 149.98
_cell_measurement_theta_max 25.38
_cell_measurement_theta_min 2.36
_cell_volume 1756.13(18)
_computing_cell_refinement 'SAINT V8.40A (Bruker, 2019)'
_computing_data_collection Apex4
_computing_data_reduction 'SAINT V8.40A (Bruker, 2019)'
_computing_molecular_graphics 'Olex2 1.3 (Dolomanov et al., 2009)'
_computing_publication_material 'Olex2 1.3 (Dolomanov et al., 2009)'
_computing_structure_refinement 'SHELXL 2018/3 (Sheldrick, 2015)'
_computing_structure_solution 'SHELXT 2018/2 (Sheldrick, 2018)'
_diffrn_ambient_temperature 149.98
_diffrn_measured_fraction_theta_full 0.996
_diffrn_measured_fraction_theta_max 0.996
_diffrn_measurement_device_type 'Bruker D8 venture single crystal diffractometer'
_diffrn_measurement_method '\f and \w scans'
_diffrn_radiation_type MoK\a
_diffrn_radiation_wavelength 0.71073
_diffrn_reflns_av_R_equivalents 0.0287
_diffrn_reflns_av_unetI/netI 0.0216
_diffrn_reflns_Laue_measured_fraction_full 0.996
_diffrn_reflns_Laue_measured_fraction_max 0.996
_diffrn_reflns_limit_h_max 14
_diffrn_reflns_limit_h_min -14
_diffrn_reflns_limit_k_max 14
_diffrn_reflns_limit_k_min -14
_diffrn_reflns_limit_l_max 17
_diffrn_reflns_limit_l_min -16
_diffrn_reflns_number 29775
_diffrn_reflns_point_group_measured_fraction_full 0.996
_diffrn_reflns_point_group_measured_fraction_max 0.996
_diffrn_reflns_theta_full 25.242
_diffrn_reflns_theta_max 25.385
_diffrn_reflns_theta_min 2.909
_diffrn_source_current 50.0
_diffrn_source_power 2.5
_diffrn_source_voltage 50.0
_diffrn_standards_number 0
_exptl_absorpt_coefficient_mu 0.771
_exptl_absorpt_correction_T_max 0.7452
_exptl_absorpt_correction_T_min 0.6803
_exptl_absorpt_correction_type multi-scan
_exptl_absorpt_process_details
;
SADABS-2016/2 (Bruker,2016/2) was used for absorption correction.
wR2(int) was 0.1004 before and 0.0446 after correction.
The Ratio of minimum to maximum transmission is 0.9129.
The \l/2 correction factor is Not present.
;
_exptl_crystal_colour 'clear light yellow'
_exptl_crystal_density_diffrn 1.468
_exptl_crystal_description block
_exptl_crystal_F_000 808
_exptl_crystal_size_max 0.2
_exptl_crystal_size_mid 0.1
_exptl_crystal_size_min 0.05
_refine_diff_density_max 0.624
_refine_diff_density_min -0.373
_refine_diff_density_rms 0.057
_refine_ls_extinction_method none
_refine_ls_goodness_of_fit_ref 1.048
_refine_ls_hydrogen_treatment mixed
_refine_ls_matrix_type full
_refine_ls_number_parameters 486
_refine_ls_number_reflns 6433
_refine_ls_number_restraints 218
_refine_ls_restrained_S_all 1.041
_refine_ls_R_factor_all 0.0376
_refine_ls_R_factor_gt 0.0328
_refine_ls_shift/su_max 0.001
_refine_ls_shift/su_mean 0.000
_refine_ls_structure_factor_coef Fsqd
_refine_ls_weighting_details 'w=1/[\s^2^(Fo^2^)+(0.0440P)^2^+1.7726P] where P=(Fo^2^+2Fc^2^)/3'
_refine_ls_weighting_scheme calc
_refine_ls_wR_factor_gt 0.0893
_refine_ls_wR_factor_ref 0.0932
_reflns_Friedel_coverage 0.000
_reflns_number_gt 5764
_reflns_number_total 6433
_reflns_threshold_expression 'I > 2\s(I)'
_cod_data_source_file d3nj01172k2.cif
_cod_data_source_block 3
_cod_depositor_comments 'Adding full bibliography for 7062479--7062482.cif.'
_cod_database_code 7062480
_shelx_shelxl_version_number 2018/3
_shelx_space_group_comment
;
The symmetry employed for this shelxl refinement is uniquely defined
by the following loop, which should always be used as a source of
symmetry information in preference to the above space-group names.
They are only intended as comments.
;
_shelx_estimated_absorpt_t_max 0.962
_shelx_estimated_absorpt_t_min 0.861
_olex2_refinement_description
;
1. Fixed Uiso
 At 1.2 times of:
  All C(H) groups
 At 1.5 times of:
  All C(H,H,H) groups
2. Restrained distances
 O00G-C28 \\sim O00G-C16
 with sigma of 0.02
 C28-C14 \\sim C16-C30
 with sigma of 0.02
 C28-C12 \\sim C16-C8
 with sigma of 0.02
 C30-C8 \\sim C12-C14
 with sigma of 0.02
 C6-C27 \\sim C6A-C27A
 with sigma of 0.02
 C27-C10 \\sim C27A-C10A
 with sigma of 0.02
 O008-C27 \\sim O008-C27A
 with sigma of 0.02
 C10-C6 \\sim C10A-C6A
 with sigma of 0.02
3. Uiso/Uaniso restraints and constraints
O00G \\sim C8 \\sim C12 \\sim C14 \\sim C16 \\sim C28 \\sim C30: within 2A with
sigma of 0.01 and sigma for terminal atoms of 0.02 within 2A
O008 \\sim C6 \\sim C10 \\sim C27 \\sim C27A \\sim C10A \\sim C6A: within 2A
with sigma of 0.01 and sigma for terminal atoms of 0.02 within 2A
Uanis(C30) \\sim Ueq: with sigma of 0.001 and sigma for terminal atoms of 0.002
Uanis(C8) \\sim Ueq: with sigma of 0.001 and sigma for terminal atoms of 0.002
Uanis(C6A) \\sim Ueq: with sigma of 0.01 and sigma for terminal atoms of 0.02
4. Rigid body (RIGU) restrains
 C12, C14, C28
 with sigma for 1-2 distances of 0.01 and sigma for 1-3 distances of 0.02
 C8, C16, C30
 with sigma for 1-2 distances of 0.01 and sigma for 1-3 distances of 0.02
 C10A, C27A, C6A
 with sigma for 1-2 distances of 0.01 and sigma for 1-3 distances of 0.02
 C27, C10, C6
 with sigma for 1-2 distances of 0.01 and sigma for 1-3 distances of 0.02
5. Others
 Sof(C8)=Sof(H8A)=Sof(H8B)=Sof(H8C)=Sof(C16)=Sof(H16)=Sof(C30)=Sof(H30A)=
 Sof(H30B)=Sof(H30C)=1-FVAR(1)
 Sof(C12)=Sof(H12A)=Sof(H12B)=Sof(H12C)=Sof(C14)=Sof(H14A)=Sof(H14B)=Sof(H14C)=
 Sof(C28)=Sof(H28)=FVAR(1)
 Sof(C27A)=Sof(H27A)=Sof(C10A)=Sof(H10D)=Sof(H10E)=Sof(H10F)=Sof(C6A)=
 Sof(H6AA)=Sof(H6AB)=Sof(H6AC)=1-FVAR(2)
 Sof(C6)=Sof(H6A)=Sof(H6B)=Sof(H6C)=Sof(C10)=Sof(H10A)=Sof(H10B)=Sof(H10C)=
 Sof(C27)=Sof(H27)=FVAR(2)
6.a Riding coordinates:
 P04(H04)
6.b Ternary CH refined with riding coordinates:
 C3(H3), C5(H5), C16(H16), C18(H18), C27(H27), C28(H28), C27A(H27A)
6.c Aromatic/amide H refined with riding coordinates:
 C1(H1), C9(H9), C15(H15), C17(H17), C19(H19), C21(H21), C23(H23), C25(H25),
 C29(H29)
6.d Idealised Me refined as rotating group:
 C4(H4A,H4B,H4C), C6(H6A,H6B,H6C), C8(H8A,H8B,H8C), C10(H10A,H10B,H10C),
 C12(H12A,H12B,H12C), C14(H14A,H14B,H14C), C20(H20A,H20B,H20C), C22(H22A,H22B,
 H22C), C24(H24A,H24B,H24C), C26(H26A,H26B,H26C), C30(H30A,H30B,H30C), C31(H31A,
 H31B,H31C), C10A(H10D,H10E,H10F), C6A(H6AA,H6AB,H6AC)
;
_olex2_submission_special_instructions 'No special instructions were received'

loop_
_space_group_symop_operation_xyz
'x, y, z'
'-x, -y, -z'

loop_
_atom_site_label
_atom_site_type_symbol
_atom_site_fract_x
_atom_site_fract_y
_atom_site_fract_z
_atom_site_U_iso_or_equiv
_atom_site_adp_type
_atom_site_occupancy
_atom_site_site_symmetry_order
_atom_site_calc_flag
_atom_site_refinement_flags_posn
_atom_site_refinement_flags_adp
_atom_site_refinement_flags_occupancy
_atom_site_disorder_assembly
_atom_site_disorder_group
Ti1 Ti 0.73022(3) 0.64638(4) 0.03054(3) 0.01952(10) Uani 1 1 d . . . . .
Ti2 Ti 0.52526(3) 0.63684(3) 0.19791(3) 0.01815(10) Uani 1 1 d . . . . .
Ti3 Ti 0.43995(3) 0.33682(4) 0.12967(3) 0.01979(10) Uani 1 1 d . . . . .
P04 P 0.64233(5) 0.34332(5) -0.02291(4) 0.02146(13) Uani 1 1 d . . . . .
H04 H 0.694674 0.263112 -0.033683 0.028(6) Uiso 1 1 d R . . . .
O00A O 0.56121(14) 0.28885(14) -0.13131(11) 0.0232(3) Uani 1 1 d . . . . .
O00B O 0.63853(13) 0.64543(14) 0.12570(11) 0.0226(3) Uani 1 1 d . . . . .
O00C O 0.29242(13) 0.32602(15) 0.19772(12) 0.0242(3) Uani 1 1 d . . . . .
O00D O 0.16705(13) 0.34343(15) 0.08391(12) 0.0256(3) Uani 1 1 d . . . . .
O00E O 0.61254(15) 0.78546(15) 0.31736(12) 0.0288(4) Uani 1 1 d . . . . .
O00F O 0.87692(13) 0.75435(16) 0.12072(12) 0.0285(4) Uani 1 1 d . . . . .
O00G O 0.45650(16) 0.22663(16) 0.17825(13) 0.0312(4) Uani 1 1 d D U . . .
O005 O 0.40484(12) 0.46208(13) 0.09637(11) 0.0188(3) Uani 1 1 d . . . . .
O006 O 0.74230(13) 0.48002(15) 0.01206(12) 0.0242(3) Uani 1 1 d . . . . .
O007 O 0.57150(14) 0.33349(15) 0.05842(12) 0.0241(3) Uani 1 1 d . . . . .
O008 O 0.31585(14) 0.22060(14) -0.00346(11) 0.0234(3) Uani 1 1 d D U . . .
O009 O 0.55311(13) 0.50874(14) 0.24859(11) 0.0219(3) Uani 1 1 d . . . . .
N1 N -0.37147(17) 0.36609(18) 0.70562(14) 0.0239(4) Uani 1 1 d . . . . .
N2 N -0.14874(19) 0.3292(2) 0.41742(16) 0.0351(5) Uani 1 1 d . . . . .
C1 C -0.1935(3) 0.3331(3) 0.6652(2) 0.0442(7) Uani 1 1 d . . . . .
H1 H -0.124461 0.319418 0.685842 0.053 Uiso 1 1 calc R U . . .
C2 C 0.1945(2) 0.3320(2) 0.16530(17) 0.0233(5) Uani 1 1 d . . . . .
C3 C 0.6355(3) 0.8941(3) 0.4119(2) 0.0512(8) Uani 1 1 d . . . . .
H3 H 0.597402 0.862290 0.461198 0.061 Uiso 1 1 calc R U . . .
C4 C 1.0612(3) 0.9064(4) 0.2476(4) 0.0964(15) Uani 1 1 d . . . . .
H4A H 1.030033 0.867915 0.294009 0.145 Uiso 1 1 calc R U . . .
H4B H 1.040282 0.981157 0.259551 0.145 Uiso 1 1 calc R U . . .
H4C H 1.150129 0.936200 0.262057 0.145 Uiso 1 1 calc R U . . .
C5 C 0.6624(2) 0.5227(2) 0.31195(18) 0.0313(5) Uani 1 1 d . . . . .
H5 H 0.658308 0.432474 0.292627 0.038 Uiso 1 1 calc R U . . .
C6 C 0.3391(17) 0.0199(16) -0.0971(14) 0.046(5) Uani 0.159(6) 1 d D U P A 1
H6A H 0.394343 0.077830 -0.121301 0.069 Uiso 0.159(6) 1 calc R U P A 1
H6B H 0.287726 -0.064438 -0.156904 0.069 Uiso 0.159(6) 1 calc R U P A 1
H6C H 0.386944 0.005371 -0.047993 0.069 Uiso 0.159(6) 1 calc R U P A 1
C7 C 0.10273(19) 0.3249(2) 0.22990(17) 0.0235(5) Uani 1 1 d . . . . .
C8 C 0.3964(16) 0.0095(16) 0.1634(15) 0.072(4) Uani 0.372(9) 1 d D U P B 2
H8A H 0.336058 -0.040941 0.095837 0.108 Uiso 0.372(9) 1 calc R U P B 2
H8B H 0.378207 -0.038689 0.205476 0.108 Uiso 0.372(9) 1 calc R U P B 2
H8C H 0.478181 0.022758 0.152108 0.108 Uiso 0.372(9) 1 calc R U P B 2
C9 C 0.0019(2) 0.3494(2) 0.20822(19) 0.0327(5) Uani 1 1 d . . . . .
H9 H -0.011067 0.367045 0.150187 0.039 Uiso 1 1 calc R U . . .
C10 C 0.140(3) -0.003(4) -0.041(4) 0.045(7) Uani 0.159(6) 1 d D U P A 1
H10A H 0.126402 -0.095927 -0.074831 0.067 Uiso 0.159(6) 1 calc R U P A 1
H10B H 0.076861 0.009967 -0.076694 0.067 Uiso 0.159(6) 1 calc R U P A 1
H10C H 0.137288 0.022127 0.032306 0.067 Uiso 0.159(6) 1 calc R U P A 1
C11 C -0.2140(2) 0.3409(2) 0.57255(18) 0.0280(5) Uani 1 1 d . . . . .
C12 C 0.4018(6) 0.1808(7) 0.3191(5) 0.0466(14) Uani 0.628(9) 1 d D U P B 1
H12A H 0.429307 0.275369 0.362232 0.070 Uiso 0.628(9) 1 calc R U P B 1
H12B H 0.415869 0.139755 0.363173 0.070 Uiso 0.628(9) 1 calc R U P B 1
H12C H 0.314440 0.142145 0.285748 0.070 Uiso 0.628(9) 1 calc R U P B 1
C13 C -0.0626(2) 0.3231(2) 0.35562(18) 0.0289(5) Uani 1 1 d . . . . .
C14 C 0.4393(11) 0.0217(7) 0.1650(7) 0.072(2) Uani 0.628(9) 1 d D U P B 1
H14A H 0.353391 -0.019075 0.126890 0.108 Uiso 0.628(9) 1 calc R U P B 1
H14B H 0.451684 -0.025300 0.204383 0.108 Uiso 0.628(9) 1 calc R U P B 1
H14C H 0.490862 0.017615 0.115463 0.108 Uiso 0.628(9) 1 calc R U P B 1
C15 C 0.1178(2) 0.2955(3) 0.3126(2) 0.0363(6) Uani 1 1 d . . . . .
H15 H 0.185859 0.277184 0.327583 0.044 Uiso 1 1 calc R U . . .
C16 C 0.3916(10) 0.1348(8) 0.2171(7) 0.047(2) Uani 0.372(9) 1 d D U P B 2
H16 H 0.304089 0.121626 0.205295 0.057 Uiso 0.372(9) 1 calc R U P B 2
C17 C -0.1286(2) 0.3314(3) 0.50494(19) 0.0340(6) Uani 1 1 d . . . . .
H17 H -0.055335 0.326761 0.528915 0.041 Uiso 1 1 calc R U . . .
C18 C 1.0045(2) 0.8044(4) 0.1355(3) 0.0542(8) Uani 1 1 d . . . . .
H18 H 1.027553 0.847382 0.088674 0.065 Uiso 1 1 calc R U . . .
C19 C -0.2743(2) 0.3454(3) 0.7282(2) 0.0367(6) Uani 1 1 d . . . . .
H19 H -0.258777 0.338517 0.791239 0.044 Uiso 1 1 calc R U . . .
C20 C 0.6621(3) 0.5823(3) 0.4264(2) 0.0523(8) Uani 1 1 d . . . . .
H20A H 0.667212 0.671497 0.448063 0.078 Uiso 1 1 calc R U . . .
H20B H 0.732290 0.585243 0.468320 0.078 Uiso 1 1 calc R U . . .
H20C H 0.586480 0.528522 0.436620 0.078 Uiso 1 1 calc R U . . .
C21 C -0.0802(2) 0.3484(2) 0.27059(19) 0.0322(5) Uani 1 1 d . . . . .
H21 H -0.149006 0.365196 0.254922 0.039 Uiso 1 1 calc R U . . .
C22 C 0.5809(4) 0.9829(3) 0.3965(3) 0.0637(9) Uani 1 1 d . . . . .
H22A H 0.592766 1.054727 0.464322 0.096 Uiso 1 1 calc R U . . .
H22B H 0.493341 0.932229 0.363287 0.096 Uiso 1 1 calc R U . . .
H22C H 0.621110 1.019231 0.351786 0.096 Uiso 1 1 calc R U . . .
C23 C -0.3885(3) 0.3759(3) 0.6164(2) 0.0418(7) Uani 1 1 d . . . . .
H23 H -0.456669 0.392382 0.598435 0.050 Uiso 1 1 calc R U . . .
C24 C 0.7742(4) 0.9656(4) 0.4574(3) 0.0864(14) Uani 1 1 d . . . . .
H24A H 0.812939 0.994864 0.408746 0.130 Uiso 1 1 calc R U . . .
H24B H 0.805455 0.905770 0.468239 0.130 Uiso 1 1 calc R U . . .
H24C H 0.792739 1.041912 0.524285 0.130 Uiso 1 1 calc R U . . .
C25 C -0.3135(2) 0.3636(3) 0.5486(2) 0.0387(6) Uani 1 1 d . . . . .
H25 H -0.330900 0.370864 0.486020 0.046 Uiso 1 1 calc R U . . .
C26 C 1.0429(3) 0.6930(5) 0.1069(3) 0.0805(13) Uani 1 1 d . . . . .
H26A H 1.132067 0.727282 0.120050 0.121 Uiso 1 1 calc R U . . .
H26B H 1.006190 0.632168 0.032843 0.121 Uiso 1 1 calc R U . . .
H26C H 1.015656 0.646623 0.149250 0.121 Uiso 1 1 calc R U . . .
C27 C 0.263(3) 0.0796(15) -0.046(3) 0.029(4) Uani 0.159(6) 1 d D U P A 1
H27 H 0.301442 0.086172 0.021690 0.035 Uiso 0.159(6) 1 calc R U P A 1
C28 C 0.4718(6) 0.1580(5) 0.2368(4) 0.0398(13) Uani 0.628(9) 1 d D U P B 1
H28 H 0.560250 0.197897 0.272927 0.048 Uiso 0.628(9) 1 calc R U P B 1
C29 C 0.0351(3) 0.2922(3) 0.3740(2) 0.0427(7) Uani 1 1 d . . . . .
H29 H 0.045127 0.268726 0.429011 0.051 Uiso 1 1 calc R U . . .
C30 C 0.4465(13) 0.2025(14) 0.3311(10) 0.068(4) Uani 0.372(9) 1 d D U P B 2
H30A H 0.431675 0.282071 0.362492 0.101 Uiso 0.372(9) 1 calc R U P B 2
H30B H 0.534600 0.226409 0.344099 0.101 Uiso 0.372(9) 1 calc R U P B 2
H30C H 0.409488 0.143866 0.362197 0.101 Uiso 0.372(9) 1 calc R U P B 2
C31 C 0.7783(3) 0.5994(3) 0.2914(2) 0.0474(7) Uani 1 1 d . . . . .
H31A H 0.776428 0.555703 0.217426 0.071 Uiso 1 1 calc R U . . .
H31B H 0.848783 0.603832 0.334168 0.071 Uiso 1 1 calc R U . . .
H31C H 0.784847 0.688476 0.309359 0.071 Uiso 1 1 calc R U . . .
C27A C 0.2711(7) 0.0793(4) -0.0597(7) 0.0417(15) Uani 0.841(6) 1 d D U P A 2
H27A H 0.333603 0.054941 -0.032848 0.050 Uiso 0.841(6) 1 calc R U P A 2
C10A C 0.1576(6) 0.0227(7) -0.0256(7) 0.0530(19) Uani 0.841(6) 1 d D U P A 2
H10D H 0.178004 0.055900 0.050469 0.080 Uiso 0.841(6) 1 calc R U P A 2
H10E H 0.126385 -0.073279 -0.058760 0.080 Uiso 0.841(6) 1 calc R U P A 2
H10F H 0.095170 0.048929 -0.046354 0.080 Uiso 0.841(6) 1 calc R U P A 2
C6A C 0.2625(4) 0.0359(3) -0.1702(3) 0.0484(10) Uani 0.841(6) 1 d D U P A 2
H6AA H 0.239614 -0.058973 -0.204273 0.073 Uiso 0.841(6) 1 calc R U P A 2
H6AB H 0.341573 0.081547 -0.180729 0.073 Uiso 0.841(6) 1 calc R U P A 2
H6AC H 0.200362 0.055685 -0.200527 0.073 Uiso 0.841(6) 1 calc R U P A 2

loop_
_atom_site_aniso_label
_atom_site_aniso_U_11
_atom_site_aniso_U_22
_atom_site_aniso_U_33
_atom_site_aniso_U_23
_atom_site_aniso_U_13
_atom_site_aniso_U_12
Ti1 0.01785(19) 0.0220(2) 0.01765(19) 0.00848(16) 0.01051(15) 0.00608(15)
Ti2 0.0203(2) 0.01821(19) 0.01626(19) 0.00706(15) 0.01140(15) 0.00754(15)
Ti3 0.0233(2) 0.0204(2) 0.0207(2) 0.01155(16) 0.01346(15) 0.01002(16)
P04 0.0258(3) 0.0253(3) 0.0232(3) 0.0139(2) 0.0163(2) 0.0157(2)
O00A 0.0308(8) 0.0219(7) 0.0217(8) 0.0106(6) 0.0150(6) 0.0132(6)
O00B 0.0212(7) 0.0245(8) 0.0222(8) 0.0107(6) 0.0118(6) 0.0078(6)
O00C 0.0250(8) 0.0271(8) 0.0259(8) 0.0149(7) 0.0167(6) 0.0107(7)
O00D 0.0229(8) 0.0319(8) 0.0224(8) 0.0124(7) 0.0134(6) 0.0096(7)
O00E 0.0324(9) 0.0247(8) 0.0200(8) 0.0035(7) 0.0099(7) 0.0080(7)
O00F 0.0183(8) 0.0346(9) 0.0257(8) 0.0126(7) 0.0085(6) 0.0037(7)
O00G 0.0463(10) 0.0321(9) 0.0339(9) 0.0234(7) 0.0251(8) 0.0236(8)
O005 0.0204(7) 0.0181(7) 0.0189(7) 0.0088(6) 0.0098(6) 0.0072(6)
O006 0.0222(8) 0.0303(8) 0.0262(8) 0.0152(7) 0.0126(6) 0.0129(7)
O007 0.0285(8) 0.0293(8) 0.0235(8) 0.0154(7) 0.0161(6) 0.0155(7)
O008 0.0277(8) 0.0174(7) 0.0231(8) 0.0082(6) 0.0128(6) 0.0065(6)
O009 0.0231(8) 0.0265(8) 0.0191(7) 0.0112(6) 0.0103(6) 0.0112(6)
N1 0.0272(10) 0.0247(9) 0.0205(9) 0.0097(8) 0.0126(8) 0.0106(8)
N2 0.0331(11) 0.0496(13) 0.0324(11) 0.0214(10) 0.0233(9) 0.0209(10)
C1 0.0424(15) 0.074(2) 0.0376(15) 0.0312(15) 0.0241(12) 0.0374(15)
C2 0.0262(11) 0.0194(10) 0.0208(11) 0.0065(9) 0.0129(9) 0.0067(9)
C3 0.072(2) 0.0403(16) 0.0303(14) 0.0084(12) 0.0125(14) 0.0189(15)
C4 0.042(2) 0.090(3) 0.093(3) 0.021(3) -0.025(2) -0.013(2)
C5 0.0300(12) 0.0390(13) 0.0286(12) 0.0167(11) 0.0065(10) 0.0164(11)
C6 0.052(8) 0.028(7) 0.043(8) 0.001(6) 0.023(6) 0.014(6)
C7 0.0229(11) 0.0210(10) 0.0218(11) 0.0072(9) 0.0129(9) 0.0050(9)
C8 0.075(4) 0.070(4) 0.071(4) 0.034(2) 0.017(2) 0.027(2)
C9 0.0318(13) 0.0419(14) 0.0268(12) 0.0165(11) 0.0159(10) 0.0144(11)
C10 0.049(9) 0.021(10) 0.037(9) 0.000(8) 0.031(8) -0.005(8)
C11 0.0298(12) 0.0261(11) 0.0254(12) 0.0093(10) 0.0144(10) 0.0091(10)
C12 0.046(3) 0.066(3) 0.044(3) 0.043(3) 0.019(3) 0.018(3)
C13 0.0274(12) 0.0305(12) 0.0276(12) 0.0115(10) 0.0179(10) 0.0097(10)
C14 0.122(8) 0.041(3) 0.067(4) 0.029(3) 0.011(5) 0.046(4)
C15 0.0345(13) 0.0547(16) 0.0383(14) 0.0298(13) 0.0231(11) 0.0253(12)
C16 0.054(4) 0.042(3) 0.057(4) 0.038(3) 0.016(3) 0.016(3)
C17 0.0319(13) 0.0434(14) 0.0316(13) 0.0165(11) 0.0186(11) 0.0189(11)
C18 0.0193(13) 0.084(2) 0.0576(19) 0.0432(18) 0.0110(12) 0.0057(14)
C19 0.0371(14) 0.0586(17) 0.0298(13) 0.0256(12) 0.0213(11) 0.0270(13)
C20 0.0505(18) 0.073(2) 0.0393(16) 0.0284(16) 0.0104(13) 0.0280(16)
C21 0.0287(12) 0.0412(14) 0.0301(13) 0.0155(11) 0.0162(10) 0.0164(11)
C22 0.082(2) 0.0416(17) 0.060(2) 0.0118(16) 0.0199(18) 0.0295(17)
C23 0.0434(15) 0.0695(19) 0.0407(15) 0.0361(14) 0.0269(12) 0.0373(15)
C24 0.081(3) 0.052(2) 0.067(3) -0.0089(19) -0.029(2) 0.011(2)
C25 0.0428(15) 0.0615(17) 0.0318(13) 0.0302(13) 0.0236(12) 0.0295(14)
C26 0.051(2) 0.156(4) 0.070(2) 0.062(3) 0.0296(18) 0.066(3)
C27 0.050(5) 0.018(5) 0.019(5) 0.011(4) 0.014(5) 0.009(5)
C28 0.056(3) 0.043(2) 0.043(2) 0.0314(19) 0.020(2) 0.029(2)
C29 0.0433(15) 0.0710(19) 0.0411(15) 0.0392(15) 0.0298(13) 0.0331(15)
C30 0.070(4) 0.067(4) 0.066(4) 0.033(2) 0.017(2) 0.025(2)
C31 0.0356(15) 0.0603(19) 0.0478(17) 0.0238(15) 0.0099(13) 0.0218(14)
C27A 0.055(2) 0.0171(15) 0.040(3) 0.0062(15) 0.0229(18) 0.0052(15)
C10A 0.055(3) 0.021(3) 0.054(4) 0.008(3) 0.015(3) -0.007(2)
C6A 0.065(2) 0.0280(16) 0.0359(18) 0.0067(14) 0.0176(16) 0.0089(15)

loop_
_atom_type_symbol
_atom_type_description
_atom_type_scat_dispersion_real
_atom_type_scat_dispersion_imag
_atom_type_scat_source
C C 0.0033 0.0016 'International Tables Vol C Tables 4.2.6.8 and 6.1.1.4'
H H 0.0000 0.0000 'International Tables Vol C Tables 4.2.6.8 and 6.1.1.4'
N N 0.0061 0.0033 'International Tables Vol C Tables 4.2.6.8 and 6.1.1.4'
O O 0.0106 0.0060 'International Tables Vol C Tables 4.2.6.8 and 6.1.1.4'
P P 0.1023 0.0942 'International Tables Vol C Tables 4.2.6.8 and 6.1.1.4'
Ti Ti 0.2776 0.4457 'International Tables Vol C Tables 4.2.6.8 and 6.1.1.4'

loop_
_geom_angle_atom_site_label_1
_geom_angle_atom_site_label_2
_geom_angle_atom_site_label_3
_geom_angle
_geom_angle_site_symmetry_1
_geom_angle_site_symmetry_3
_geom_angle_publ_flag
O00B Ti1 O00D 175.81(7) . 2_665 ?
O00B Ti1 O005 97.62(6) . 2_665 ?
O00B Ti1 O006 93.92(6) . . ?
O00B Ti1 O008 92.25(6) . 2_665 ?
O00F Ti1 O00B 98.08(7) . . ?
O00F Ti1 O00D 83.08(6) . 2_665 ?
O00F Ti1 O005 163.89(7) . 2_665 ?
O00F Ti1 O006 96.20(7) . . ?
O00F Ti1 O008 99.61(7) . 2_665 ?
O005 Ti1 O00D 81.01(6) 2_665 2_665 ?
O005 Ti1 O006 86.29(6) 2_665 . ?
O005 Ti1 O008 76.17(6) 2_665 2_665 ?
O006 Ti1 O00D 89.95(6) . 2_665 ?
O006 Ti1 O008 162.04(6) . 2_665 ?
O008 Ti1 O00D 83.58(6) 2_665 2_665 ?
O00A Ti2 O009 159.68(6) 2_665 . ?
O00A Ti2 N1 82.50(6) 2_665 2_566 ?
O00B Ti2 O00A 95.06(6) . 2_665 ?
O00B Ti2 O00E 98.72(7) . . ?
O00B Ti2 O005 96.42(6) . . ?
O00B Ti2 O009 96.84(6) . . ?
O00B Ti2 N1 177.25(7) . 2_566 ?
O00E Ti2 O00A 97.88(7) . 2_665 ?
O00E Ti2 O005 163.43(7) . . ?
O00E Ti2 O009 96.53(7) . . ?
O00E Ti2 N1 80.42(7) . 2_566 ?
O005 Ti2 O00A 87.43(6) . 2_665 ?
O005 Ti2 O009 74.93(6) . . ?
O005 Ti2 N1 84.76(6) . 2_566 ?
O009 Ti2 N1 85.86(6) . 2_566 ?
O00G Ti3 O00C 85.25(7) . . ?
O00G Ti3 O005 169.32(7) . . ?
O00G Ti3 O007 93.18(7) . . ?
O00G Ti3 O008 103.78(7) . . ?
O00G Ti3 O009 99.94(7) . . ?
O005 Ti3 O00C 84.66(6) . . ?
O005 Ti3 O007 97.13(6) . . ?
O005 Ti3 O008 78.89(6) . . ?
O005 Ti3 O009 77.21(6) . . ?
O007 Ti3 O00C 175.81(6) . . ?
O007 Ti3 O008 91.15(6) . . ?
O007 Ti3 O009 90.66(6) . . ?
O008 Ti3 O00C 85.47(6) . . ?
O008 Ti3 O009 156.07(6) . . ?
O009 Ti3 O00C 93.44(6) . . ?
O00A P04 H04 104.0 . . ?
O00A P04 O006 112.76(9) . . ?
O006 P04 H04 107.8 . . ?
O007 P04 H04 104.8 . . ?
O007 P04 O00A 113.57(9) . . ?
O007 P04 O006 113.03(9) . . ?
P04 O00A Ti2 132.98(9) . 2_665 ?
Ti2 O00B Ti1 168.59(9) . . ?
C2 O00C Ti3 127.24(13) . . ?
C2 O00D Ti1 128.73(14) . 2_665 ?
C3 O00E Ti2 158.57(19) . . ?
C18 O00F Ti1 146.85(18) . . ?
C16 O00G Ti3 142.4(5) . . ?
C28 O00G Ti3 168.7(2) . . ?
Ti2 O005 Ti1 148.71(8) . 2_665 ?
Ti3 O005 Ti1 104.24(6) . 2_665 ?
Ti3 O005 Ti2 106.86(7) . . ?
P04 O006 Ti1 130.23(9) . . ?
P04 O007 Ti3 157.07(10) . . ?
Ti3 O008 Ti1 100.32(6) . 2_665 ?
C27 O008 Ti1 135(2) . 2_665 ?
C27 O008 Ti3 123(2) . . ?
C27A O008 Ti3 127.2(5) . . ?
Ti3 O009 Ti2 100.21(6) . . ?
C5 O009 Ti2 129.93(13) . . ?
C5 O009 Ti3 121.87(13) . . ?
C19 N1 Ti2 124.73(15) . 2_566 ?
C19 N1 C23 115.6(2) . . ?
C23 N1 Ti2 119.31(15) . 2_566 ?
C17 N2 C13 120.8(2) . . ?
C11 C1 H1 120.2 . . ?
C11 C1 C19 119.6(2) . . ?
C19 C1 H1 120.2 . . ?
O00C C2 C7 117.10(19) . . ?
O00D C2 O00C 126.15(19) . . ?
O00D C2 C7 116.76(19) . . ?
O00E C3 H3 108.6 . . ?
O00E C3 C22 110.9(3) . . ?
O00E C3 C24 107.8(3) . . ?
C22 C3 H3 108.6 . . ?
C22 C3 C24 112.1(3) . . ?
C24 C3 H3 108.6 . . ?
H4A C4 H4B 109.5 . . ?
H4A C4 H4C 109.5 . . ?
H4B C4 H4C 109.5 . . ?
C18 C4 H4A 109.5 . . ?
C18 C4 H4B 109.5 . . ?
C18 C4 H4C 109.5 . . ?
O009 C5 H5 107.5 . . ?
O009 C5 C20 109.6(2) . . ?
O009 C5 C31 112.6(2) . . ?
C20 C5 H5 107.5 . . ?
C31 C5 H5 107.5 . . ?
C31 C5 C20 112.0(2) . . ?
H6A C6 H6B 109.5 . . ?
H6A C6 H6C 109.5 . . ?
H6B C6 H6C 109.5 . . ?
C27 C6 H6A 109.5 . . ?
C27 C6 H6B 109.5 . . ?
C27 C6 H6C 109.5 . . ?
C9 C7 C2 120.5(2) . . ?
C15 C7 C2 120.6(2) . . ?
C15 C7 C9 118.9(2) . . ?
H8A C8 H8B 109.5 . . ?
H8A C8 H8C 109.5 . . ?
H8B C8 H8C 109.5 . . ?
C16 C8 H8A 109.5 . . ?
C16 C8 H8B 109.5 . . ?
C16 C8 H8C 109.5 . . ?
C7 C9 H9 119.7 . . ?
C21 C9 C7 120.5(2) . . ?
C21 C9 H9 119.7 . . ?
H10A C10 H10B 109.5 . . ?
H10A C10 H10C 109.5 . . ?
H10B C10 H10C 109.5 . . ?
C27 C10 H10A 109.5 . . ?
C27 C10 H10B 109.5 . . ?
C27 C10 H10C 109.5 . . ?
C1 C11 C17 121.0(2) . . ?
C25 C11 C1 117.2(2) . . ?
C25 C11 C17 121.7(2) . . ?
H12A C12 H12B 109.5 . . ?
H12A C12 H12C 109.5 . . ?
H12B C12 H12C 109.5 . . ?
C28 C12 H12A 109.5 . . ?
C28 C12 H12B 109.5 . . ?
C28 C12 H12C 109.5 . . ?
C21 C13 N2 116.5(2) . . ?
C21 C13 C29 118.8(2) . . ?
C29 C13 N2 124.7(2) . . ?
H14A C14 H14B 109.5 . . ?
H14A C14 H14C 109.5 . . ?
H14B C14 H14C 109.5 . . ?
C28 C14 H14A 109.5 . . ?
C28 C14 H14B 109.5 . . ?
C28 C14 H14C 109.5 . . ?
C7 C15 H15 119.6 . . ?
C7 C15 C29 120.8(2) . . ?
C29 C15 H15 119.6 . . ?
O00G C16 H16 108.3 . . ?
O00G C16 C30 105.1(9) . . ?
C8 C16 O00G 111.6(11) . . ?
C8 C16 H16 108.3 . . ?
C8 C16 C30 114.9(11) . . ?
C30 C16 H16 108.3 . . ?
N2 C17 C11 122.6(2) . . ?
N2 C17 H17 118.7 . . ?
C11 C17 H17 118.7 . . ?
O00F C18 C4 107.8(3) . . ?
O00F C18 H18 109.0 . . ?
O00F C18 C26 108.8(3) . . ?
C4 C18 H18 109.0 . . ?
C26 C18 C4 113.2(3) . . ?
C26 C18 H18 109.0 . . ?
N1 C19 C1 123.9(2) . . ?
N1 C19 H19 118.1 . . ?
C1 C19 H19 118.1 . . ?
C5 C20 H20A 109.5 . . ?
C5 C20 H20B 109.5 . . ?
C5 C20 H20C 109.5 . . ?
H20A C20 H20B 109.5 . . ?
H20A C20 H20C 109.5 . . ?
H20B C20 H20C 109.5 . . ?
C9 C21 H21 119.8 . . ?
C13 C21 C9 120.5(2) . . ?
C13 C21 H21 119.8 . . ?
C3 C22 H22A 109.5 . . ?
C3 C22 H22B 109.5 . . ?
C3 C22 H22C 109.5 . . ?
H22A C22 H22B 109.5 . . ?
H22A C22 H22C 109.5 . . ?
H22B C22 H22C 109.5 . . ?
N1 C23 H23 117.8 . . ?
N1 C23 C25 124.3(2) . . ?
C25 C23 H23 117.8 . . ?
C3 C24 H24A 109.5 . . ?
C3 C24 H24B 109.5 . . ?
C3 C24 H24C 109.5 . . ?
H24A C24 H24B 109.5 . . ?
H24A C24 H24C 109.5 . . ?
H24B C24 H24C 109.5 . . ?
C11 C25 C23 119.4(2) . . ?
C11 C25 H25 120.3 . . ?
C23 C25 H25 120.3 . . ?
C18 C26 H26A 109.5 . . ?
C18 C26 H26B 109.5 . . ?
C18 C26 H26C 109.5 . . ?
H26A C26 H26B 109.5 . . ?
H26A C26 H26C 109.5 . . ?
H26B C26 H26C 109.5 . . ?
O008 C27 C10 126(2) . . ?
O008 C27 H27 90.2 . . ?
C6 C27 O008 113.9(16) . . ?
C6 C27 C10 120.5(18) . . ?
C6 C27 H27 90.2 . . ?
C10 C27 H27 90.2 . . ?
O00G C28 C12 108.3(4) . . ?
O00G C28 C14 109.0(5) . . ?
O00G C28 H28 107.8 . . ?
C12 C28 H28 107.8 . . ?
C14 C28 C12 115.9(6) . . ?
C14 C28 H28 107.8 . . ?
C13 C29 H29 119.8 . . ?
C15 C29 C13 120.5(2) . . ?
C15 C29 H29 119.8 . . ?
C16 C30 H30A 109.5 . . ?
C16 C30 H30B 109.5 . . ?
C16 C30 H30C 109.5 . . ?
H30A C30 H30B 109.5 . . ?
H30A C30 H30C 109.5 . . ?
H30B C30 H30C 109.5 . . ?
C5 C31 H31A 109.5 . . ?
C5 C31 H31B 109.5 . . ?
C5 C31 H31C 109.5 . . ?
H31A C31 H31B 109.5 . . ?
H31A C31 H31C 109.5 . . ?
H31B C31 H31C 109.5 . . ?
O008 C27A H27A 106.5 . . ?
O008 C27A C10A 106.4(4) . . ?
C10A C27A H27A 106.5 . . ?
C6A C27A O008 112.0(5) . . ?
C6A C27A H27A 106.5 . . ?
C6A C27A C10A 118.3(7) . . ?
C27A C10A H10D 109.5 . . ?
C27A C10A H10E 109.5 . . ?
C27A C10A H10F 109.5 . . ?
H10D C10A H10E 109.5 . . ?
H10D C10A H10F 109.5 . . ?
H10E C10A H10F 109.5 . . ?
C27A C6A H6AA 109.5 . . ?
C27A C6A H6AB 109.5 . . ?
C27A C6A H6AC 109.5 . . ?
H6AA C6A H6AB 109.5 . . ?
H6AA C6A H6AC 109.5 . . ?
H6AB C6A H6AC 109.5 . . ?

loop_
_geom_bond_atom_site_label_1
_geom_bond_atom_site_label_2
_geom_bond_distance
_geom_bond_site_symmetry_2
_geom_bond_publ_flag
Ti1 O00B 1.8254(14) . ?
Ti1 O00D 2.1504(15) 2_665 ?
Ti1 O00F 1.7970(15) . ?
Ti1 O005 1.9694(14) 2_665 ?
Ti1 O006 1.9883(16) . ?
Ti1 O008 2.0326(15) 2_665 ?
Ti2 O00A 1.9922(15) 2_665 ?
Ti2 O00B 1.7782(14) . ?
Ti2 O00E 1.8146(15) . ?
Ti2 O005 1.9629(14) . ?
Ti2 O009 2.0613(15) . ?
Ti2 N1 2.4002(18) 2_566 ?
Ti3 O00C 2.0860(14) . ?
Ti3 O00G 1.7868(16) . ?
Ti3 O005 1.9202(14) . ?
Ti3 O007 1.9586(15) . ?
Ti3 O008 1.9658(15) . ?
Ti3 O009 2.0034(15) . ?
P04 H04 1.3010 . ?
P04 O00A 1.5240(16) . ?
P04 O006 1.5241(16) . ?
P04 O007 1.5174(15) . ?
O00C C2 1.270(3) . ?
O00D C2 1.260(3) . ?
O00E C3 1.398(3) . ?
O00F C18 1.407(3) . ?
O00G C16 1.452(7) . ?
O00G C28 1.432(4) . ?
O008 C27 1.440(16) . ?
O008 C27A 1.447(4) . ?
O009 C5 1.458(3) . ?
N1 C19 1.322(3) . ?
N1 C23 1.336(3) . ?
N2 C13 1.422(3) . ?
N2 C17 1.248(3) . ?
C1 H1 0.9500 . ?
C1 C11 1.377(4) . ?
C1 C19 1.387(3) . ?
C2 C7 1.501(3) . ?
C3 H3 1.0000 . ?
C3 C22 1.515(5) . ?
C3 C24 1.534(5) . ?
C4 H4A 0.9800 . ?
C4 H4B 0.9800 . ?
C4 H4C 0.9800 . ?
C4 C18 1.510(5) . ?
C5 H5 1.0000 . ?
C5 C20 1.517(4) . ?
C5 C31 1.510(4) . ?
C6 H6A 0.9800 . ?
C6 H6B 0.9800 . ?
C6 H6C 0.9800 . ?
C6 C27 1.435(19) . ?
C7 C9 1.388(3) . ?
C7 C15 1.382(3) . ?
C8 H8A 0.9800 . ?
C8 H8B 0.9800 . ?
C8 H8C 0.9800 . ?
C8 C16 1.437(15) . ?
C9 H9 0.9500 . ?
C9 C21 1.387(3) . ?
C10 H10A 0.9800 . ?
C10 H10B 0.9800 . ?
C10 H10C 0.9800 . ?
C10 C27 1.500(17) . ?
C11 C17 1.474(3) . ?
C11 C25 1.367(4) . ?
C12 H12A 0.9800 . ?
C12 H12B 0.9800 . ?
C12 H12C 0.9800 . ?
C12 C28 1.501(7) . ?
C13 C21 1.386(3) . ?
C13 C29 1.389(4) . ?
C14 H14A 0.9800 . ?
C14 H14B 0.9800 . ?
C14 H14C 0.9800 . ?
C14 C28 1.453(8) . ?
C15 H15 0.9500 . ?
C15 C29 1.382(3) . ?
C16 H16 1.0000 . ?
C16 C30 1.482(14) . ?
C17 H17 0.9500 . ?
C18 H18 1.0000 . ?
C18 C26 1.497(5) . ?
C19 H19 0.9500 . ?
C20 H20A 0.9800 . ?
C20 H20B 0.9800 . ?
C20 H20C 0.9800 . ?
C21 H21 0.9500 . ?
C22 H22A 0.9800 . ?
C22 H22B 0.9800 . ?
C22 H22C 0.9800 . ?
C23 H23 0.9500 . ?
C23 C25 1.381(3) . ?
C24 H24A 0.9800 . ?
C24 H24B 0.9800 . ?
C24 H24C 0.9800 . ?
C25 H25 0.9500 . ?
C26 H26A 0.9800 . ?
C26 H26B 0.9800 . ?
C26 H26C 0.9800 . ?
C27 H27 1.0000 . ?
C28 H28 1.0000 . ?
C29 H29 0.9500 . ?
C30 H30A 0.9800 . ?
C30 H30B 0.9800 . ?
C30 H30C 0.9800 . ?
C31 H31A 0.9800 . ?
C31 H31B 0.9800 . ?
C31 H31C 0.9800 . ?
C27A H27A 1.0000 . ?
C27A C10A 1.516(6) . ?
C27A C6A 1.446(9) . ?
C10A H10D 0.9800 . ?
C10A H10E 0.9800 . ?
C10A H10F 0.9800 . ?
C6A H6AA 0.9800 . ?
C6A H6AB 0.9800 . ?
C6A H6AC 0.9800 . ?

loop_
_geom_torsion_atom_site_label_1
_geom_torsion_atom_site_label_2
_geom_torsion_atom_site_label_3
_geom_torsion_atom_site_label_4
_geom_torsion
_geom_torsion_site_symmetry_1
_geom_torsion_site_symmetry_2
_geom_torsion_site_symmetry_3
_geom_torsion_site_symmetry_4
_geom_torsion_publ_flag
Ti1 O00D C2 O00C 1.2(3) 2_665 . . . ?
Ti1 O00D C2 C7 -178.90(13) 2_665 . . . ?
Ti1 O00F C18 C4 176.7(3) . . . . ?
Ti1 O00F C18 C26 -60.2(4) . . . . ?
Ti1 O008 C27 C6 117(3) 2_665 . . . ?
Ti1 O008 C27 C10 -62(6) 2_665 . . . ?
Ti1 O008 C27A C10A -83.3(8) 2_665 . . . ?
Ti1 O008 C27A C6A 47.4(6) 2_665 . . . ?
Ti2 O00E C3 C22 -59.2(6) . . . . ?
Ti2 O00E C3 C24 177.7(4) . . . . ?
Ti2 O009 C5 C20 91.2(2) . . . . ?
Ti2 O009 C5 C31 -34.2(3) . . . . ?
Ti2 N1 C19 C1 172.6(2) 2_566 . . . ?
Ti2 N1 C23 C25 -172.3(2) 2_566 . . . ?
Ti3 O00C C2 O00D 1.3(3) . . . . ?
Ti3 O00C C2 C7 -178.59(13) . . . . ?
Ti3 O00G C16 C8 128.4(9) . . . . ?
Ti3 O00G C16 C30 -106.4(10) . . . . ?
Ti3 O00G C28 C12 39.3(18) . . . . ?
Ti3 O00G C28 C14 166.3(13) . . . . ?
Ti3 O008 C27 C6 -80(4) . . . . ?
Ti3 O008 C27 C10 101(5) . . . . ?
Ti3 O008 C27A C10A 93.8(8) . . . . ?
Ti3 O008 C27A C6A -135.4(5) . . . . ?
Ti3 O009 C5 C20 -126.34(19) . . . . ?
Ti3 O009 C5 C31 108.2(2) . . . . ?
O00A Ti2 O00B Ti1 -35.3(5) 2_665 . . . ?
O00A Ti2 O00E C3 60.5(5) 2_665 . . . ?
O00A P04 O006 Ti1 59.24(14) . . . . ?
O00A P04 O007 Ti3 -36.9(3) . . . . ?
O00B Ti1 O00F C18 165.6(3) . . . . ?
O00B Ti2 O00E C3 156.9(5) . . . . ?
O00C Ti3 O00G C16 17.9(6) . . . . ?
O00C Ti3 O00G C28 -57.2(14) . . . . ?
O00C C2 C7 C9 170.8(2) . . . . ?
O00C C2 C7 C15 -8.5(3) . . . . ?
O00D Ti1 O00F C18 -18.4(3) 2_665 . . . ?
O00D C2 C7 C9 -9.2(3) . . . . ?
O00D C2 C7 C15 171.6(2) . . . . ?
O00E Ti2 O00B Ti1 -134.1(5) . . . . ?
O00F Ti1 O00B Ti2 154.7(5) . . . . ?
O005 Ti1 O00B Ti2 -21.7(5) 2_665 . . . ?
O005 Ti1 O00F C18 -27.4(5) 2_665 . . . ?
O005 Ti2 O00B Ti1 52.7(5) . . . . ?
O005 Ti2 O00E C3 -47.3(6) . . . . ?
O005 Ti3 O00G C16 37.0(8) . . . . ?
O005 Ti3 O00G C28 -38.1(16) . . . . ?
O006 Ti1 O00B Ti2 -108.4(5) . . . . ?
O006 Ti1 O00F C18 70.8(3) . . . . ?
O006 P04 O00A Ti2 -48.68(14) . . . 2_665 ?
O006 P04 O007 Ti3 93.2(3) . . . . ?
O007 Ti3 O00G C16 -158.2(6) . . . . ?
O007 Ti3 O00G C28 126.7(14) . . . . ?
O007 P04 O00A Ti2 81.55(13) . . . 2_665 ?
O007 P04 O006 Ti1 -71.26(14) . . . . ?
O008 Ti1 O00B Ti2 54.7(5) 2_665 . . . ?
O008 Ti1 O00F C18 -100.7(3) 2_665 . . . ?
O008 Ti3 O00G C16 -66.2(6) . . . . ?
O008 Ti3 O00G C28 -141.4(14) . . . . ?
O009 Ti2 O00B Ti1 128.2(5) . . . . ?
O009 Ti2 O00E C3 -105.1(5) . . . . ?
O009 Ti3 O00G C16 110.6(6) . . . . ?
O009 Ti3 O00G C28 35.5(14) . . . . ?
N1 Ti2 O00E C3 -20.5(5) 2_566 . . . ?
N1 C23 C25 C11 -0.5(5) . . . . ?
N2 C13 C21 C9 177.6(2) . . . . ?
N2 C13 C29 C15 -176.6(3) . . . . ?
C1 C11 C17 N2 175.0(3) . . . . ?
C1 C11 C25 C23 -0.8(4) . . . . ?
C2 C7 C9 C21 -177.2(2) . . . . ?
C2 C7 C15 C29 178.3(2) . . . . ?
C7 C9 C21 C13 0.1(4) . . . . ?
C7 C15 C29 C13 -2.3(4) . . . . ?
C9 C7 C15 C29 -1.0(4) . . . . ?
C11 C1 C19 N1 -0.8(5) . . . . ?
C13 N2 C17 C11 178.5(2) . . . . ?
C15 C7 C9 C21 2.0(4) . . . . ?
C17 N2 C13 C21 -167.0(2) . . . . ?
C17 N2 C13 C29 13.9(4) . . . . ?
C17 C11 C25 C23 -177.9(3) . . . . ?
C19 N1 C23 C25 1.1(4) . . . . ?
C19 C1 C11 C17 178.6(3) . . . . ?
C19 C1 C11 C25 1.4(4) . . . . ?
C21 C13 C29 C15 4.3(4) . . . . ?
C23 N1 C19 C1 -0.5(4) . . . . ?
C25 C11 C17 N2 -7.9(4) . . . . ?
C29 C13 C21 C9 -3.3(4) . . . . ?
